data_2022425
loop_
_publ_author_name
'Wang, Peng'
'Yap, Glenn P. A.'
'Riordan, Charles G.'

_publ_section_title
;
 Iron(II)--alkoxide and --aryloxide complexes of a tris(thioether)borate
 ligand: synthesis, molecular structures, and implications on the origin
 of instability of their iron(II)--catecholate counterpart
;
_journal_coeditor_code YO3080
_journal_issue 9
_journal_name_full 'Acta Crystallographica Section C'
_journal_page_first
;
;
_journal_paper_doi 10.1107/S2053229621008500
_journal_volume 77
_journal_year 2021
_chemical_formula_iupac '[Co2 (C21 H37 B1 O2 S3)2]'
_chemical_formula_moiety 'C42 H74 B2 Co2 O4 S6'
_chemical_formula_sum 'C42 H74 B2 Co2 O4 S6'
_chemical_formula_weight 974.85
_chemical_name_systematic
bis{\m-tris[(<i>tert</i>-butylsulfanyl)methyl](2-oxidophenolato)borato-\k<i>O</i>,<i>O</i>',<i>S</i>,<i>S</i>':<i>O</i>'}dicobalt(II)
_space_group_crystal_system monoclinic
_space_group_IT_number 14
_space_group_name_Hall '-P 2yn'
_space_group_name_H-M_alt 'P 1 21/n 1'
_atom_sites_solution_hydrogens geom
_atom_sites_solution_primary dual
_audit_creation_method
;
Olex2 1.3
(compiled 2020.11.12 svn.r5f609507 for OlexSys, GUI svn.r6226)
;
_cell_angle_alpha 90
_cell_angle_beta 90.938(4)
_cell_angle_gamma 90
_cell_formula_units_Z 2
_cell_length_a 14.409(4)
_cell_length_b 9.494(2)
_cell_length_c 18.745(5)
_cell_measurement_reflns_used 2455
_cell_measurement_temperature 200.0
_cell_measurement_theta_max 21.04
_cell_measurement_theta_min 2.40
_cell_volume 2564.0(11)
_computing_cell_refinement
;
SAINT (Bruker, 2007)
;
_computing_data_collection
;
APEX2 (Bruker, 2007)
;
_computing_data_reduction
;
SAINT (Bruker, 2007)
;
_computing_molecular_graphics
;
OLEX2 (Dolomanov <i>et al.</i>, 2009)
;
_computing_publication_material
;
OLEX2 (Dolomanov <i>et al.</i>, 2009)
;
_computing_structure_refinement
;
SHELXL2018 (Sheldrick, 2015<i>b</i>)
;
_computing_structure_solution
;
SHELXT (Sheldrick, 2015<i>a</i>)
;
_diffrn_ambient_temperature 200.0
_diffrn_detector_area_resol_mean 8.33
_diffrn_measured_fraction_theta_full 1.000
_diffrn_measured_fraction_theta_max 0.997
_diffrn_measurement_device_type 'Bruker APEXII CCD'
_diffrn_measurement_method '\f and \w scans'
_diffrn_radiation_monochromator graphite
_diffrn_radiation_type MoK\a
_diffrn_radiation_wavelength 0.71073
_diffrn_reflns_av_R_equivalents 0.0887
_diffrn_reflns_av_unetI/netI 0.0704
_diffrn_reflns_limit_h_max 18
_diffrn_reflns_limit_h_min -18
_diffrn_reflns_limit_k_max 12
_diffrn_reflns_limit_k_min -12
_diffrn_reflns_limit_l_max 23
_diffrn_reflns_limit_l_min -23
_diffrn_reflns_number 28200
_diffrn_reflns_theta_full 25.242
_diffrn_reflns_theta_max 26.837
_diffrn_reflns_theta_min 1.769
_diffrn_source sealed-tube
_diffrn_standards_number 0
_exptl_absorpt_coefficient_mu 0.927
_exptl_absorpt_correction_T_max 0.7454
_exptl_absorpt_correction_T_min 0.6345
_exptl_absorpt_correction_type multi-scan
_exptl_absorpt_process_details
;
(APEX2; Bruker, 2007)
;
_exptl_crystal_colour green
_exptl_crystal_density_diffrn 1.263
_exptl_crystal_density_method 'not measured'
_exptl_crystal_description needle
_exptl_crystal_F_000 1036
_exptl_crystal_size_max 0.14
_exptl_crystal_size_mid 0.091
_exptl_crystal_size_min 0.076
_refine_diff_density_max 0.406
_refine_diff_density_min -0.346
_refine_ls_extinction_method none
_refine_ls_goodness_of_fit_ref 1.008
_refine_ls_hydrogen_treatment constr
_refine_ls_matrix_type full
_refine_ls_number_parameters 272
_refine_ls_number_reflns 5489
_refine_ls_number_restraints 35
_refine_ls_restrained_S_all 1.014
_refine_ls_R_factor_all 0.0984
_refine_ls_R_factor_gt 0.0466
_refine_ls_shift/su_max 0.000
_refine_ls_shift/su_mean 0.000
_refine_ls_structure_factor_coef Fsqd
_refine_ls_weighting_details 'w=1/[\s^2^(Fo^2^)+(0.0441P)^2^+0.6685P] where P=(Fo^2^+2Fc^2^)/3'
_refine_ls_weighting_scheme calc
_refine_ls_wR_factor_gt 0.0923
_refine_ls_wR_factor_ref 0.1118
_reflns_number_gt 3361
_reflns_number_total 5489
_reflns_threshold_expression 'I > 2\s(I)'
_cod_data_source_file yo3080sup1.cif
_cod_data_source_block 5
_cod_database_code 2022425
_shelx_space_group_comment
;
The symmetry employed for this shelxl refinement is uniquely defined
by the following loop, which should always be used as a source of
symmetry information in preference to the above space-group names.
They are only intended as comments.
;
_shelx_estimated_absorpt_t_min 0.881
_shelx_estimated_absorpt_t_max 0.933

loop_
_space_group_symop_operation_xyz
'x, y, z'
'-x+1/2, y+1/2, -z+1/2'
'-x, -y, -z'
'x-1/2, -y-1/2, z-1/2'

loop_
_atom_site_type_symbol
_atom_site_label
_atom_site_fract_x
_atom_site_fract_y
_atom_site_fract_z
_atom_site_U_iso_or_equiv
_atom_site_adp_type
_atom_site_calc_flag
_atom_site_occupancy
_atom_site_disorder_assembly
_atom_site_disorder_group
Co Co1 1.06446(3) 0.52936(5) 1.06451(2) 0.03513(14) Uani d 1 . .
S S2 0.85689(6) 0.28914(9) 0.86910(4) 0.0365(2) Uani d 1 . .
S S3 0.57208(6) 0.54967(10) 0.88308(5) 0.0478(3) Uani d 1 . .
O O1 0.80143(15) 0.5617(2) 0.93770(11) 0.0358(5) Uani d 1 . .
O O2 0.94820(16) 0.5961(2) 1.01995(11) 0.0435(6) Uani d 1 . .
C C6 0.7613(2) 0.3999(4) 0.83631(17) 0.0392(8) Uani d 1 . .
H H6A 0.758820 0.393587 0.783600 0.047 Uiso calc 1 . .
H H6B 0.702401 0.360764 0.854246 0.047 Uiso calc 1 . .
C C7 0.8054(3) 0.1546(4) 0.92742(18) 0.0443(9) Uani d 1 . .
C C8 0.8882(3) 0.0695(4) 0.9543(2) 0.0628(12) Uani d 1 . .
H H8A 0.866751 -0.005417 0.986004 0.094 Uiso calc 1 . .
H H8B 0.931086 0.131440 0.980585 0.094 Uiso calc 1 . .
H H8C 0.920092 0.027700 0.913691 0.094 Uiso calc 1 . .
C C9 0.7394(3) 0.0625(4) 0.8830(2) 0.0732(14) Uani d 1 . .
H H9A 0.715000 -0.013227 0.912886 0.110 Uiso calc 1 . .
H H9B 0.772966 0.021550 0.842949 0.110 Uiso calc 1 . .
H H9C 0.687820 0.120043 0.864629 0.110 Uiso calc 1 . .
C C10 0.7552(3) 0.2221(5) 0.9891(2) 0.0649(12) Uani d 1 . .
H H10A 0.730824 0.148544 1.020298 0.097 Uiso calc 1 . .
H H10B 0.703782 0.279789 0.970585 0.097 Uiso calc 1 . .
H H10C 0.798563 0.281788 1.016290 0.097 Uiso calc 1 . .
C C11 0.6676(2) 0.6425(4) 0.84372(18) 0.0419(9) Uani d 1 . .
H H11A 0.656719 0.649077 0.791548 0.050 Uiso calc 1 . .
H H11B 0.669747 0.739570 0.862986 0.050 Uiso calc 1 . .
C C12 0.4684(2) 0.6589(4) 0.8648(2) 0.0496(10) Uani d 1 . .
C C13 0.3900(3) 0.5721(5) 0.8960(2) 0.0684(13) Uani d 1 . .
H H13A 0.330892 0.621199 0.888099 0.103 Uiso calc 1 . .
H H13B 0.401076 0.559446 0.947298 0.103 Uiso calc 1 . .
H H13C 0.387606 0.479852 0.872588 0.103 Uiso calc 1 . .
C C14 0.4544(3) 0.6803(6) 0.7859(2) 0.0786(15) Uani d 1 . .
H H14A 0.395212 0.728595 0.776965 0.118 Uiso calc 1 . .
H H14B 0.453544 0.588613 0.761832 0.118 Uiso calc 1 . .
H H14C 0.505225 0.737496 0.767420 0.118 Uiso calc 1 . .
C C15 0.4769(3) 0.7994(5) 0.9029(3) 0.0855(16) Uani d 1 . .
H H15A 0.418728 0.851997 0.897105 0.128 Uiso calc 1 . .
H H15B 0.527831 0.853650 0.882454 0.128 Uiso calc 1 . .
H H15C 0.489599 0.783332 0.953784 0.128 Uiso calc 1 . .
C C16 0.7138(2) 0.7332(4) 1.00720(17) 0.0401(8) Uani d 1 . .
H H16 0.659835 0.722190 0.977950 0.048 Uiso calc 1 . .
C C17 0.7125(3) 0.8231(4) 1.06582(18) 0.0460(9) Uani d 1 . .
H H17 0.657899 0.875201 1.075724 0.055 Uiso calc 1 . .
C C18 0.7900(3) 0.8372(4) 1.10978(19) 0.0472(9) Uani d 1 . .
H H18 0.788262 0.897531 1.150161 0.057 Uiso calc 1 . .
C C19 0.8698(3) 0.7633(4) 1.09483(18) 0.0456(9) Uani d 1 . .
H H19 0.923210 0.773733 1.124732 0.055 Uiso calc 1 . .
C C20 0.8724(2) 0.6743(3) 1.03658(16) 0.0353(8) Uani d 1 . .
C C21 0.7940(2) 0.6599(3) 0.99163(16) 0.0322(7) Uani d 1 . .
B B1 0.7668(3) 0.5674(4) 0.85873(19) 0.0345(9) Uani d 1 . .
S S1 0.95275(6) 0.55829(10) 0.81592(5) 0.0376(3) Uani d 0.9417(16) A 1
C C1 0.8446(2) 0.6582(4) 0.81605(18) 0.0440(9) Uani d 0.9417(16) A 1
H H1A 0.854621 0.750232 0.839790 0.053 Uiso calc 0.9417(16) A 1
H H1B 0.823044 0.675777 0.766428 0.053 Uiso calc 0.9417(16) A 1
C C2 1.0490(3) 0.6799(4) 0.7989(2) 0.0514(10) Uani d 0.9417(16) A 1
C C3 1.0388(3) 0.7331(6) 0.7226(2) 0.0822(17) Uani d 0.9417(16) A 1
H H3A 1.038577 0.652933 0.689657 0.123 Uiso calc 0.9417(16) A 1
H H3B 0.980326 0.785143 0.717210 0.123 Uiso calc 0.9417(16) A 1
H H3C 1.090836 0.795538 0.711725 0.123 Uiso calc 0.9417(16) A 1
C C4 1.0496(4) 0.8009(5) 0.8515(3) 0.0910(18) Uani d 0.9417(16) A 1
H H4A 1.056191 0.763914 0.900140 0.137 Uiso calc 0.9417(16) A 1
H H4B 1.101703 0.863737 0.841478 0.137 Uiso calc 0.9417(16) A 1
H H4C 0.991193 0.853342 0.846963 0.137 Uiso calc 0.9417(16) A 1
C C5 1.1365(3) 0.5909(5) 0.8076(3) 0.0862(17) Uani d 0.9417(16) A 1
H H5A 1.134705 0.513342 0.773168 0.129 Uiso calc 0.9417(16) A 1
H H5B 1.191159 0.649630 0.799196 0.129 Uiso calc 0.9417(16) A 1
H H5C 1.139842 0.552624 0.856161 0.129 Uiso calc 0.9417(16) A 1
S S1A 0.9497(8) 0.6792(15) 0.8660(6) 0.0376(3) Uani d 0.0583(16) A 2
C C1A 0.8446(2) 0.6582(4) 0.81605(18) 0.0440(9) Uani d 0.0583(16) A 2
H H1AA 0.818916 0.752331 0.804487 0.053 Uiso calc 0.0583(16) A 2
H H1AB 0.858249 0.610181 0.770524 0.053 Uiso calc 0.0583(16) A 2
C C2A 1.0490(3) 0.6799(4) 0.7989(2) 0.0514(10) Uani d 0.0583(16) A 2
C C3A 1.034(3) 0.814(4) 0.756(2) 0.0822(17) Uani d 0.0583(16) A 2
H H3AA 0.974833 0.807073 0.729602 0.123 Uiso calc 0.0583(16) A 2
H H3AB 1.031909 0.894382 0.788706 0.123 Uiso calc 0.0583(16) A 2
H H3AC 1.084720 0.825712 0.722801 0.123 Uiso calc 0.0583(16) A 2
C C4A 1.032(3) 0.549(4) 0.754(2) 0.0910(18) Uani d 0.0583(16) A 2
H H4AA 0.973122 0.559706 0.727297 0.137 Uiso calc 0.0583(16) A 2
H H4AB 1.082713 0.537408 0.720497 0.137 Uiso calc 0.0583(16) A 2
H H4AC 1.028412 0.466654 0.785103 0.137 Uiso calc 0.0583(16) A 2
C C5A 1.1358(11) 0.676(7) 0.8417(16) 0.0862(17) Uani d 0.0583(16) A 2
H H5AA 1.140038 0.586631 0.867434 0.129 Uiso calc 0.0583(16) A 2
H H5AB 1.188939 0.685562 0.810038 0.129 Uiso calc 0.0583(16) A 2
H H5AC 1.136128 0.754232 0.875944 0.129 Uiso calc 0.0583(16) A 2

loop_
_atom_site_aniso_label
_atom_site_aniso_U_11
_atom_site_aniso_U_22
_atom_site_aniso_U_33
_atom_site_aniso_U_12
_atom_site_aniso_U_13
_atom_site_aniso_U_23
Co1 0.0380(3) 0.0350(3) 0.0321(2) 0.0048(2) -0.0095(2) -0.0009(2)
S2 0.0434(5) 0.0338(5) 0.0322(4) 0.0052(4) -0.0046(4) -0.0023(4)
S3 0.0402(5) 0.0490(6) 0.0538(6) -0.0023(5) -0.0055(4) 0.0057(5)
O1 0.0399(13) 0.0335(13) 0.0336(12) 0.0043(10) -0.0107(10) -0.0044(10)
O2 0.0447(15) 0.0465(15) 0.0387(13) 0.0141(12) -0.0161(11) -0.0091(11)
C6 0.041(2) 0.041(2) 0.0357(19) 0.0046(16) -0.0119(16) 0.0008(15)
C7 0.056(2) 0.037(2) 0.039(2) -0.0008(18) -0.0010(18) 0.0019(16)
C8 0.083(3) 0.050(3) 0.055(3) 0.019(2) 0.004(2) 0.013(2)
C9 0.098(4) 0.050(3) 0.071(3) -0.028(3) -0.019(3) 0.008(2)
C10 0.070(3) 0.069(3) 0.057(3) 0.004(2) 0.020(2) 0.009(2)
C11 0.040(2) 0.043(2) 0.042(2) 0.0016(17) -0.0066(16) 0.0020(17)
C12 0.036(2) 0.055(3) 0.058(2) 0.0031(19) 0.0011(19) -0.003(2)
C13 0.051(3) 0.085(3) 0.069(3) -0.003(2) 0.009(2) -0.009(3)
C14 0.056(3) 0.109(4) 0.071(3) 0.029(3) -0.002(2) 0.021(3)
C15 0.061(3) 0.067(3) 0.129(4) 0.013(3) 0.006(3) -0.019(3)
C16 0.037(2) 0.045(2) 0.0390(19) -0.0003(17) -0.0018(16) 0.0016(16)
C17 0.043(2) 0.050(2) 0.045(2) 0.0063(18) 0.0108(18) -0.0058(18)
C18 0.056(3) 0.046(2) 0.040(2) 0.0030(19) 0.0022(19) -0.0092(17)
C19 0.049(2) 0.048(2) 0.039(2) 0.0038(18) -0.0104(18) -0.0093(17)
C20 0.040(2) 0.0347(19) 0.0308(17) 0.0052(16) -0.0031(15) 0.0034(15)
C21 0.037(2) 0.0284(18) 0.0308(17) -0.0001(15) -0.0010(15) 0.0016(14)
B1 0.039(2) 0.034(2) 0.030(2) 0.0030(18) -0.0092(17) -0.0022(16)
S1 0.0396(5) 0.0395(6) 0.0337(5) 0.0009(4) -0.0019(4) 0.0005(4)
C1 0.044(2) 0.044(2) 0.044(2) 0.0052(17) -0.0084(17) 0.0079(17)
C2 0.048(2) 0.050(2) 0.056(2) -0.0040(19) 0.0086(19) 0.0067(19)
C3 0.079(4) 0.098(4) 0.069(3) -0.027(3) 0.008(3) 0.035(3)
C4 0.086(4) 0.084(4) 0.103(4) -0.042(3) 0.013(3) -0.028(3)
C5 0.044(3) 0.081(4) 0.133(5) -0.002(3) 0.001(3) 0.020(4)
S1A 0.0396(5) 0.0395(6) 0.0337(5) 0.0009(4) -0.0019(4) 0.0005(4)
C1A 0.044(2) 0.044(2) 0.044(2) 0.0052(17) -0.0084(17) 0.0079(17)
C2A 0.048(2) 0.050(2) 0.056(2) -0.0040(19) 0.0086(19) 0.0067(19)
C3A 0.079(4) 0.098(4) 0.069(3) -0.027(3) 0.008(3) 0.035(3)
C4A 0.086(4) 0.084(4) 0.103(4) -0.042(3) 0.013(3) -0.028(3)
C5A 0.044(3) 0.081(4) 0.133(5) -0.002(3) 0.001(3) 0.020(4)

loop_
_atom_type_symbol
_atom_type_description
_atom_type_scat_dispersion_real
_atom_type_scat_dispersion_imag
_atom_type_scat_source
C C 0.0033 0.0016 'International Tables Vol C Tables 4.2.6.8 and 6.1.1.4'
H H 0.0000 0.0000 'International Tables Vol C Tables 4.2.6.8 and 6.1.1.4'
B B 0.0013 0.0007 'International Tables Vol C Tables 4.2.6.8 and 6.1.1.4'
Co Co 0.3494 0.9721 'International Tables Vol C Tables 4.2.6.8 and 6.1.1.4'
O O 0.0106 0.0060 'International Tables Vol C Tables 4.2.6.8 and 6.1.1.4'
S S 0.1246 0.1234 'International Tables Vol C Tables 4.2.6.8 and 6.1.1.4'

loop_
_geom_angle_atom_site_label_1
_geom_angle_atom_site_label_2
_geom_angle_atom_site_label_3
_geom_angle_site_symmetry_1
_geom_angle_site_symmetry_3
_geom_angle
_geom_angle_publ_flag
S2 Co1 S1 3_767 3_767 79.65(4) ?
O1 Co1 S2 3_767 3_767 83.10(6) ?
O1 Co1 S1 3_767 3_767 89.14(6) ?
O1 Co1 S1A 3_767 3_767 76.0(3) ?
O2 Co1 S2 . 3_767 112.40(7) ?
O2 Co1 S2 3_767 3_767 151.66(8) ?
O2 Co1 O1 . 3_767 153.55(9) ?
O2 Co1 O1 3_767 3_767 79.15(8) ?
O2 Co1 O2 . 3_767 77.77(10) ?
O2 Co1 S1 3_767 3_767 121.67(8) ?
O2 Co1 S1 . 3_767 114.03(8) ?
O2 Co1 S1A 3_767 3_767 86.0(3) ?
O2 Co1 S1A . 3_767 114.9(3) ?
C6 S2 Co1 . 3_767 96.20(11) ?
C6 S2 C7 . . 106.78(17) ?
C7 S2 Co1 . 3_767 112.41(11) ?
C11 S3 C12 . . 105.71(17) ?
C21 O1 Co1 . 3_767 111.84(18) ?
C21 O1 B1 . . 130.2(2) ?
B1 O1 Co1 . 3_767 105.92(18) ?
Co1 O2 Co1 . 3_767 102.23(10) ?
C20 O2 Co1 . . 139.5(2) ?
C20 O2 Co1 . 3_767 116.49(19) ?
S2 C6 H6A . . 108.3 ?
S2 C6 H6B . . 108.3 ?
H6A C6 H6B . . 107.4 ?
B1 C6 S2 . . 115.8(2) ?
B1 C6 H6A . . 108.3 ?
B1 C6 H6B . . 108.3 ?
C8 C7 S2 . . 104.1(3) ?
C8 C7 C9 . . 110.8(3) ?
C9 C7 S2 . . 109.0(3) ?
C10 C7 S2 . . 111.1(3) ?
C10 C7 C8 . . 110.7(3) ?
C10 C7 C9 . . 111.0(3) ?
C7 C8 H8A . . 109.5 ?
C7 C8 H8B . . 109.5 ?
C7 C8 H8C . . 109.5 ?
H8A C8 H8B . . 109.5 ?
H8A C8 H8C . . 109.5 ?
H8B C8 H8C . . 109.5 ?
C7 C9 H9A . . 109.5 ?
C7 C9 H9B . . 109.5 ?
C7 C9 H9C . . 109.5 ?
H9A C9 H9B . . 109.5 ?
H9A C9 H9C . . 109.5 ?
H9B C9 H9C . . 109.5 ?
C7 C10 H10A . . 109.5 ?
C7 C10 H10B . . 109.5 ?
C7 C10 H10C . . 109.5 ?
H10A C10 H10B . . 109.5 ?
H10A C10 H10C . . 109.5 ?
H10B C10 H10C . . 109.5 ?
S3 C11 H11A . . 109.0 ?
S3 C11 H11B . . 109.0 ?
H11A C11 H11B . . 107.8 ?
B1 C11 S3 . . 113.1(2) ?
B1 C11 H11A . . 109.0 ?
B1 C11 H11B . . 109.0 ?
C13 C12 S3 . . 103.2(3) ?
C14 C12 S3 . . 110.7(3) ?
C14 C12 C13 . . 111.2(3) ?
C14 C12 C15 . . 110.7(4) ?
C15 C12 S3 . . 110.3(3) ?
C15 C12 C13 . . 110.5(3) ?
C12 C13 H13A . . 109.5 ?
C12 C13 H13B . . 109.5 ?
C12 C13 H13C . . 109.5 ?
H13A C13 H13B . . 109.5 ?
H13A C13 H13C . . 109.5 ?
H13B C13 H13C . . 109.5 ?
C12 C14 H14A . . 109.5 ?
C12 C14 H14B . . 109.5 ?
C12 C14 H14C . . 109.5 ?
H14A C14 H14B . . 109.5 ?
H14A C14 H14C . . 109.5 ?
H14B C14 H14C . . 109.5 ?
C12 C15 H15A . . 109.5 ?
C12 C15 H15B . . 109.5 ?
C12 C15 H15C . . 109.5 ?
H15A C15 H15B . . 109.5 ?
H15A C15 H15C . . 109.5 ?
H15B C15 H15C . . 109.5 ?
C17 C16 H16 . . 120.1 ?
C21 C16 H16 . . 120.1 ?
C21 C16 C17 . . 119.8(3) ?
C16 C17 H17 . . 119.7 ?
C18 C17 C16 . . 120.5(3) ?
C18 C17 H17 . . 119.7 ?
C17 C18 H18 . . 120.1 ?
C19 C18 C17 . . 119.8(3) ?
C19 C18 H18 . . 120.1 ?
C18 C19 H19 . . 119.8 ?
C18 C19 C20 . . 120.3(3) ?
C20 C19 H19 . . 119.8 ?
O2 C20 C19 . . 123.2(3) ?
O2 C20 C21 . . 116.7(3) ?
C19 C20 C21 . . 120.1(3) ?
O1 C21 C16 . . 124.7(3) ?
O1 C21 C20 . . 115.7(3) ?
C16 C21 C20 . . 119.4(3) ?
O1 B1 C6 . . 102.9(2) ?
O1 B1 C11 . . 116.7(3) ?
O1 B1 C1 . . 105.8(3) ?
O1 B1 C1A . . 105.8(3) ?
C11 B1 C6 . . 110.0(3) ?
C11 B1 C1 . . 107.1(3) ?
C11 B1 C1A . . 107.1(3) ?
C1 B1 C6 . . 114.6(3) ?
C1A B1 C6 . . 114.6(3) ?
C1 S1 Co1 . 3_767 94.45(11) ?
C1 S1 C2 . . 108.69(18) ?
C2 S1 Co1 . 3_767 117.94(13) ?
B1 C1 S1 . . 108.6(2) ?
B1 C1 H1A . . 110.0 ?
B1 C1 H1B . . 110.0 ?
S1 C1 H1A . . 110.0 ?
S1 C1 H1B . . 110.0 ?
H1A C1 H1B . . 108.4 ?
C3 C2 S1 . . 108.1(3) ?
C3 C2 C5 . . 110.6(4) ?
C4 C2 S1 . . 111.1(3) ?
C4 C2 C3 . . 111.1(4) ?
C4 C2 C5 . . 110.8(4) ?
C5 C2 S1 . . 105.0(3) ?
C2 C3 H3A . . 109.5 ?
C2 C3 H3B . . 109.5 ?
C2 C3 H3C . . 109.5 ?
H3A C3 H3B . . 109.5 ?
H3A C3 H3C . . 109.5 ?
H3B C3 H3C . . 109.5 ?
C2 C4 H4A . . 109.5 ?
C2 C4 H4B . . 109.5 ?
C2 C4 H4C . . 109.5 ?
H4A C4 H4B . . 109.5 ?
H4A C4 H4C . . 109.5 ?
H4B C4 H4C . . 109.5 ?
C2 C5 H5A . . 109.5 ?
C2 C5 H5B . . 109.5 ?
C2 C5 H5C . . 109.5 ?
H5A C5 H5B . . 109.5 ?
H5A C5 H5C . . 109.5 ?
H5B C5 H5C . . 109.5 ?
C1A S1A C2A . . 107.0(6) ?
B1 C1A S1A . . 112.7(5) ?
B1 C1A H1AA . . 109.0 ?
B1 C1A H1AB . . 109.0 ?
S1A C1A H1AA . . 109.0 ?
S1A C1A H1AB . . 109.0 ?
H1AA C1A H1AB . . 107.8 ?
C3A C2A S1A . . 104.2(11) ?
C3A C2A C4A . . 111.7(13) ?
C4A C2A S1A . . 104.1(11) ?
C5A C2A S1A . . 106.2(12) ?
C5A C2A C3A . . 114.9(14) ?
C5A C2A C4A . . 114.3(13) ?
C2A C3A H3AA . . 109.5 ?
C2A C3A H3AB . . 109.5 ?
C2A C3A H3AC . . 109.5 ?
H3AA C3A H3AB . . 109.5 ?
H3AA C3A H3AC . . 109.5 ?
H3AB C3A H3AC . . 109.5 ?
C2A C4A H4AA . . 109.5 ?
C2A C4A H4AB . . 109.5 ?
C2A C4A H4AC . . 109.5 ?
H4AA C4A H4AB . . 109.5 ?
H4AA C4A H4AC . . 109.5 ?
H4AB C4A H4AC . . 109.5 ?
C2A C5A H5AA . . 109.5 ?
C2A C5A H5AB . . 109.5 ?
C2A C5A H5AC . . 109.5 ?
H5AA C5A H5AB . . 109.5 ?
H5AA C5A H5AC . . 109.5 ?
H5AB C5A H5AC . . 109.5 ?

loop_
_geom_bond_atom_site_label_1
_geom_bond_atom_site_label_2
_geom_bond_site_symmetry_2
_geom_bond_distance
_geom_bond_publ_flag
Co1 S2 3_767 2.3993(10) ?
Co1 O1 3_767 2.118(2) ?
Co1 O2 3_767 1.987(2) ?
Co1 O2 . 1.965(2) ?
Co1 S1 3_767 2.4075(11) ?
Co1 S1A 3_767 2.381(14) ?
S2 C6 . 1.831(3) ?
S2 C7 . 1.845(4) ?
S3 C11 . 1.803(4) ?
S3 C12 . 1.846(4) ?
O1 C21 . 1.381(4) ?
O1 B1 . 1.555(4) ?
O2 C20 . 1.361(4) ?
C6 H6A . 0.9900 ?
C6 H6B . 0.9900 ?
C6 B1 . 1.646(5) ?
C7 C8 . 1.520(5) ?
C7 C9 . 1.529(5) ?
C7 C10 . 1.516(5) ?
C8 H8A . 0.9800 ?
C8 H8B . 0.9800 ?
C8 H8C . 0.9800 ?
C9 H9A . 0.9800 ?
C9 H9B . 0.9800 ?
C9 H9C . 0.9800 ?
C10 H10A . 0.9800 ?
C10 H10B . 0.9800 ?
C10 H10C . 0.9800 ?
C11 H11A . 0.9900 ?
C11 H11B . 0.9900 ?
C11 B1 . 1.618(5) ?
C12 C13 . 1.522(5) ?
C12 C14 . 1.504(5) ?
C12 C15 . 1.517(6) ?
C13 H13A . 0.9800 ?
C13 H13B . 0.9800 ?
C13 H13C . 0.9800 ?
C14 H14A . 0.9800 ?
C14 H14B . 0.9800 ?
C14 H14C . 0.9800 ?
C15 H15A . 0.9800 ?
C15 H15B . 0.9800 ?
C15 H15C . 0.9800 ?
C16 H16 . 0.9500 ?
C16 C17 . 1.392(5) ?
C16 C21 . 1.383(4) ?
C17 H17 . 0.9500 ?
C17 C18 . 1.384(5) ?
C18 H18 . 0.9500 ?
C18 C19 . 1.379(5) ?
C19 H19 . 0.9500 ?
C19 C20 . 1.382(4) ?
C20 C21 . 1.405(4) ?
B1 C1 . 1.634(5) ?
B1 C1A . 1.634(5) ?
S1 C1 . 1.824(3) ?
S1 C2 . 1.836(4) ?
C1 H1A . 0.9900 ?
C1 H1B . 0.9900 ?
C2 C3 . 1.523(5) ?
C2 C4 . 1.513(6) ?
C2 C5 . 1.524(5) ?
C3 H3A . 0.9800 ?
C3 H3B . 0.9800 ?
C3 H3C . 0.9800 ?
C4 H4A . 0.9800 ?
C4 H4B . 0.9800 ?
C4 H4C . 0.9800 ?
C5 H5A . 0.9800 ?
C5 H5B . 0.9800 ?
C5 H5C . 0.9800 ?
S1A C1A . 1.778(12) ?
S1A C2A . 1.920(12) ?
C1A H1AA . 0.9900 ?
C1A H1AB . 0.9900 ?
C2A C3A . 1.514(17) ?
C2A C4A . 1.517(17) ?
C2A C5A . 1.475(17) ?
C3A H3AA . 0.9800 ?
C3A H3AB . 0.9800 ?
C3A H3AC . 0.9800 ?
C4A H4AA . 0.9800 ?
C4A H4AB . 0.9800 ?
C4A H4AC . 0.9800 ?
C5A H5AA . 0.9800 ?
C5A H5AB . 0.9800 ?
C5A H5AC . 0.9800 ?

loop_
_geom_torsion_atom_site_label_1
_geom_torsion_atom_site_label_2
_geom_torsion_atom_site_label_3
_geom_torsion_atom_site_label_4
_geom_torsion_site_symmetry_1
_geom_torsion_site_symmetry_2
_geom_torsion_site_symmetry_3
_geom_torsion_site_symmetry_4
_geom_torsion
_geom_torsion_publ_flag
Co1 S2 C6 B1 3_767 . . . 2.7(3) ?
Co1 S2 C7 C8 3_767 . . . -74.2(2) ?
Co1 S2 C7 C9 3_767 . . . 167.6(2) ?
Co1 S2 C7 C10 3_767 . . . 45.0(3) ?
Co1 O1 C21 C16 3_767 . . . -178.0(3) ?
Co1 O1 C21 C20 3_767 . . . -3.8(3) ?
Co1 O1 B1 C6 3_767 . . . 63.4(3) ?
Co1 O1 B1 C11 3_767 . . . -176.0(2) ?
Co1 O1 B1 C1 3_767 . . . -57.1(3) ?
Co1 O1 B1 C1A 3_767 . . . -57.1(3) ?
Co1 O2 C20 C19 . . . . 16.7(5) ?
Co1 O2 C20 C19 3_767 . . . 178.2(3) ?
Co1 O2 C20 C21 . . . . -162.5(2) ?
Co1 O2 C20 C21 3_767 . . . -1.1(4) ?
Co1 S1 C1 B1 3_767 . . . -38.0(2) ?
Co1 S1 C2 C3 3_767 . . . -173.6(3) ?
Co1 S1 C2 C4 3_767 . . . -51.5(3) ?
Co1 S1 C2 C5 3_767 . . . 68.4(3) ?
Co1 S1A C1A B1 3_767 . . . 26.9(6) ?
S2 C6 B1 O1 . . . . -40.8(3) ?
S2 C6 B1 C11 . . . . -165.8(2) ?
S2 C6 B1 C1 . . . . 73.5(3) ?
S2 C6 B1 C1A . . . . 73.5(3) ?
S3 C11 B1 O1 . . . . -65.0(3) ?
S3 C11 B1 C6 . . . . 51.7(3) ?
S3 C11 B1 C1 . . . . 176.7(2) ?
S3 C11 B1 C1A . . . . 176.7(2) ?
O1 B1 C1 S1 . . . . 66.4(3) ?
O1 B1 C1A S1A . . . . 14.4(6) ?
O2 C20 C21 O1 . . . . 3.3(4) ?
O2 C20 C21 C16 . . . . 177.9(3) ?
C6 S2 C7 C8 . . . . -178.4(2) ?
C6 S2 C7 C9 . . . . 63.3(3) ?
C6 S2 C7 C10 . . . . -59.3(3) ?
C6 B1 C1 S1 . . . . -46.1(3) ?
C6 B1 C1A S1A . . . . -98.2(6) ?
C7 S2 C6 B1 . . . . 118.4(3) ?
C11 S3 C12 C13 . . . . 177.4(2) ?
C11 S3 C12 C14 . . . . 58.3(3) ?
C11 S3 C12 C15 . . . . -64.5(3) ?
C11 B1 C1 S1 . . . . -168.4(2) ?
C11 B1 C1A S1A . . . . 139.5(5) ?
C12 S3 C11 B1 . . . . 176.2(2) ?
C16 C17 C18 C19 . . . . 1.0(6) ?
C17 C16 C21 O1 . . . . 175.8(3) ?
C17 C16 C21 C20 . . . . 1.8(5) ?
C17 C18 C19 C20 . . . . -0.6(6) ?
C18 C19 C20 O2 . . . . -178.4(3) ?
C18 C19 C20 C21 . . . . 0.8(5) ?
C19 C20 C21 O1 . . . . -175.9(3) ?
C19 C20 C21 C16 . . . . -1.4(5) ?
C21 O1 B1 C6 . . . . -158.2(3) ?
C21 O1 B1 C11 . . . . -37.7(5) ?
C21 O1 B1 C1 . . . . 81.3(4) ?
C21 O1 B1 C1A . . . . 81.3(4) ?
C21 C16 C17 C18 . . . . -1.6(5) ?
B1 O1 C21 C16 . . . . 45.5(5) ?
B1 O1 C21 C20 . . . . -140.3(3) ?
C1 S1 C2 C3 . . . . -67.8(3) ?
C1 S1 C2 C4 . . . . 54.3(4) ?
C1 S1 C2 C5 . . . . 174.1(3) ?
C2 S1 C1 B1 . . . . -159.4(2) ?
C2A S1A C1A B1 . . . . 146.3(5) ?

_cod_database_fobs_code 2022425
